data_2218247
loop_
_publ_author_name
'Eltayeb, Naser Eltaher'
'Teoh, Siang Guan'
'Chantrapromma, Suchada'
'Fun, Hoong-Kun'
'Adnan, Rohana'

_publ_section_title
;The cocrystal
 aquachlorido{6,6'-di-<i>tert</i>-butyl-2,2'-[1,2-phenylenebis(nitrilomethylidyne)]diphenolato-\k^4^<i>O</i>,<i>N</i>,<i>N</i>',<i>O</i>'}manganese(III)--chlorido{6,6'-di-<i>tert</i>-butyl-2,2'-[1,2-phenylenebis(nitrilomethylidyne)]diphenolato-\k^4^<i>O</i>,<i>N</i>,<i>N</i>',<i>O</i>'}(methanol-\k<i>O</i>)manganese(III)
 (1/1)
;
_journal_coeditor_code SJ2472
_journal_issue 5
_journal_name_full 'Acta Crystallographica Section E'
_journal_page_first m626
_journal_page_last m627
_journal_paper_doi 10.1107/S1600536808006818
_journal_volume 64
_journal_year 2008
_chemical_formula_iupac '[Mn (C28 H30 N2 O2) Cl (H2 O)] [Mn (C28 H30 N2 O2) Cl (C H4 O)]'
_chemical_formula_moiety 'C29 H34 Cl Mn N2 O3, C28 H32 Cl Mn N2 O3 '
_chemical_formula_sum 'C57 H66 Cl2 Mn2 N4 O6'
_chemical_formula_weight 1083.92
_chemical_name_systematic
'aquachlorido{6,6'-di-<i>tert</i>-butyl-2,2'-[1,2-phenylenebis(nitrilomethylidyne)]diphenolato-\k^4^<i>O</i>,<i>N</i>,<i>N</i>',<i>O</i>'}manganese(III)--chlorido{6,6'-di-<i>tert</i>-butyl-2,2'-[1,2-phenylenebis(nitrilomethylidyne)]diphenolato-\k^4^<i>O</i>,<i>N</i>,<i>N</i>',<i>O</i>'}(methanol-\k<i>O</i>)manganese(III) (1/1)'
_space_group_IT_number 2
_symmetry_cell_setting triclinic
_symmetry_space_group_name_Hall '-P 1'
_symmetry_space_group_name_H-M 'P -1'
_atom_sites_solution_hydrogens geom
_atom_sites_solution_primary direct
_atom_sites_solution_secondary difmap
_audit_creation_method SHELXL-97
_cell_angle_alpha 95.1770(10)
_cell_angle_beta 99.9960(10)
_cell_angle_gamma 95.6390(10)
_cell_formula_units_Z 2
_cell_length_a 13.1080(3)
_cell_length_b 13.8794(3)
_cell_length_c 14.6085(3)
_cell_measurement_reflns_used 10108
_cell_measurement_temperature 100.00(10)
_cell_measurement_theta_max 26.00
_cell_measurement_theta_min 1.59
_cell_volume 2589.08(10)
_computing_cell_refinement 'APEX2 (Bruker, 2005)'
_computing_data_collection 'APEX2 (Bruker, 2005)'
_computing_data_reduction 'SAINT (Bruker, 2005)'
_computing_molecular_graphics 'SHELXTL (Sheldrick, 2008)'
_computing_publication_material
;
SHELXTL (Sheldrick, 2008) and PLATON (Spek, 2003)
;
_computing_structure_refinement 'SHELXTL (Sheldrick, 2008)'
_computing_structure_solution 'SHELXTL (Sheldrick, 2008)'
_diffrn_ambient_temperature 100.00(10)
_diffrn_detector_area_resol_mean 8.33
_diffrn_measured_fraction_theta_full 0.995
_diffrn_measured_fraction_theta_max 0.995
_diffrn_measurement_device_type
;
Bruker SMART APEX2 CCD area-detector
;
_diffrn_measurement_method \w
_diffrn_radiation_monochromator graphite
_diffrn_radiation_source 'fine-focus sealed tube'
_diffrn_radiation_type MoK\a
_diffrn_radiation_wavelength 0.71073
_diffrn_reflns_av_R_equivalents 0.0760
_diffrn_reflns_av_sigmaI/netI 0.0848
_diffrn_reflns_limit_h_max 15
_diffrn_reflns_limit_h_min -16
_diffrn_reflns_limit_k_max 17
_diffrn_reflns_limit_k_min -17
_diffrn_reflns_limit_l_max 18
_diffrn_reflns_limit_l_min -18
_diffrn_reflns_number 37620
_diffrn_reflns_theta_full 26.00
_diffrn_reflns_theta_max 26.00
_diffrn_reflns_theta_min 1.59
_diffrn_standards_number 0
_exptl_absorpt_coefficient_mu 0.646
_exptl_absorpt_correction_T_max 0.9809
_exptl_absorpt_correction_T_min 0.7908
_exptl_absorpt_correction_type multi-scan
_exptl_absorpt_process_details '(SADABS; Bruker, 2005)'
_exptl_crystal_colour Brown
_exptl_crystal_density_diffrn 1.390
_exptl_crystal_density_method 'not measured'
_exptl_crystal_description Plate
_exptl_crystal_F_000 1136
_exptl_crystal_size_max 0.38
_exptl_crystal_size_mid 0.33
_exptl_crystal_size_min 0.03
_refine_diff_density_max 0.565
_refine_diff_density_min -0.521
_refine_ls_extinction_method none
_refine_ls_goodness_of_fit_ref 1.032
_refine_ls_hydrogen_treatment constr
_refine_ls_matrix_type full
_refine_ls_number_parameters 653
_refine_ls_number_reflns 10108
_refine_ls_number_restraints 0
_refine_ls_restrained_S_all 1.032
_refine_ls_R_factor_all 0.1085
_refine_ls_R_factor_gt 0.0565
_refine_ls_shift/su_max 0.000
_refine_ls_shift/su_mean 0.000
_refine_ls_structure_factor_coef Fsqd
_refine_ls_weighting_details 'calc w=1/[\s^2^(Fo^2^)+(0.069P)^2^+0.4229P] where P=(Fo^2^+2Fc^2^)/3'
_refine_ls_weighting_scheme calc
_refine_ls_wR_factor_gt 0.1249
_refine_ls_wR_factor_ref 0.1468
_reflns_number_gt 6163
_reflns_number_total 10108
_reflns_threshold_expression I>2\s(I)
_cod_data_source_file sj2472.cif
_cod_data_source_block I
_cod_depositor_comments
;
The following automatic conversions were performed:
'_symmetry_cell_setting' value 'Triclinic' changed to 'triclinic'
according to '/home/saulius/struct/CIF-dictionaries/cif_core.dic'
dictionary named 'cif_core.dic' version 2.4.1 from 2010-06-29.

Automatic conversion script
Id: cif_fix_enum 1527 2010-12-29 10:47:43Z saulius 

The following automatic conversions were performed:

'_symmetry_cell_setting' value 'Triclinic' changed to 'triclinic'
according to /home/saulius/struct/CIF-dictionaries/cif_core.dic
dictionary named 'cif_core.dic' version 2.4.1 from 2010-06-29.

Automatic conversion script
Id: cif_fix_values 1715 2011-07-08 13:25:40Z adriana 
;
_cod_database_code 2218247
_cod_database_fobs_code 2218247

loop_
_symmetry_equiv_pos_as_xyz
'x, y, z'
'-x, -y, -z'

loop_
_atom_site_type_symbol
_atom_site_label
_atom_site_fract_x
_atom_site_fract_y
_atom_site_fract_z
_atom_site_U_iso_or_equiv
_atom_site_adp_type
_atom_site_calc_flag
_atom_site_refinement_flags
_atom_site_occupancy
Mn Mn1A 0.34120(5) 0.29619(4) 0.11581(4) 0.01967(16) Uani d . 1
Cl Cl1A 0.14711(8) 0.25826(7) 0.05064(6) 0.0277(2) Uani d . 1
O O1A 0.3338(2) 0.41678(17) 0.18009(16) 0.0239(6) Uani d . 1
O O2A 0.3473(2) 0.23461(17) 0.22530(16) 0.0221(6) Uani d . 1
O O1WA 0.5284(2) 0.32040(19) 0.15261(17) 0.0298(7) Uani d . 1
H H1WA 0.5748 0.3629 0.1852 0.045 Uiso d R 1
H H2WA 0.5569 0.2691 0.1424 0.045 Uiso d R 1
N N1A 0.3597(2) 0.3558(2) 0.0007(2) 0.0202(7) Uani d . 1
N N2A 0.3661(2) 0.1774(2) 0.0413(2) 0.0205(7) Uani d . 1
C C1A 0.3384(3) 0.5060(3) 0.1543(2) 0.0201(8) Uani d . 1
C C2A 0.3191(3) 0.5846(3) 0.2162(3) 0.0229(9) Uani d . 1
C C3A 0.3332(3) 0.6771(3) 0.1890(3) 0.0255(9) Uani d . 1
H H3AA 0.3241 0.7295 0.2300 0.031 Uiso calc R 1
C C4A 0.3601(3) 0.6964(3) 0.1044(3) 0.0262(9) Uani d . 1
H H4AA 0.3688 0.7601 0.0896 0.031 Uiso calc R 1
C C5A 0.3735(3) 0.6213(3) 0.0433(3) 0.0235(9) Uani d . 1
H H5AA 0.3901 0.6336 -0.0142 0.028 Uiso calc R 1
C C6A 0.3624(3) 0.5244(2) 0.0661(2) 0.0194(8) Uani d . 1
C C7A 0.3706(3) 0.4493(3) -0.0049(2) 0.0211(8) Uani d . 1
H H7AA 0.3851 0.4691 -0.0609 0.025 Uiso calc R 1
C C8A 0.3653(3) 0.2870(3) -0.0760(2) 0.0206(8) Uani d . 1
C C9A 0.3658(3) 0.3080(3) -0.1665(3) 0.0263(9) Uani d . 1
H H9AA 0.3611 0.3713 -0.1816 0.032 Uiso calc R 1
C C10A 0.3733(3) 0.2344(3) -0.2347(3) 0.0288(10) Uani d . 1
H H10A 0.3737 0.2483 -0.2957 0.035 Uiso calc R 1
C C11A 0.3802(3) 0.1400(3) -0.2124(3) 0.0287(10) Uani d . 1
H H11A 0.3860 0.0912 -0.2585 0.034 Uiso calc R 1
C C12A 0.3787(3) 0.1177(3) -0.1231(3) 0.0248(9) Uani d . 1
H H12A 0.3830 0.0541 -0.1090 0.030 Uiso calc R 1
C C13A 0.3707(3) 0.1906(3) -0.0536(3) 0.0220(9) Uani d . 1
C C14A 0.3772(3) 0.0939(3) 0.0743(3) 0.0231(9) Uani d . 1
H H14A 0.3829 0.0415 0.0317 0.028 Uiso calc R 1
C C15A 0.3814(3) 0.0753(3) 0.1691(3) 0.0224(9) Uani d . 1
C C16A 0.3978(3) -0.0201(3) 0.1902(3) 0.0253(9) Uani d . 1
H H16A 0.4005 -0.0681 0.1423 0.030 Uiso calc R 1
C C17A 0.4095(3) -0.0422(3) 0.2800(3) 0.0272(9) Uani d . 1
H H17A 0.4169 -0.1057 0.2933 0.033 Uiso calc R 1
C C18A 0.4104(3) 0.0318(3) 0.3524(3) 0.0245(9) Uani d . 1
H H18A 0.4216 0.0161 0.4137 0.029 Uiso calc R 1
C C19A 0.3957(3) 0.1268(3) 0.3376(3) 0.0217(9) Uani d . 1
C C20A 0.3739(3) 0.1474(3) 0.2431(3) 0.0218(9) Uani d . 1
C C21A 0.2845(4) 0.5662(3) 0.3085(3) 0.0331(11) Uani d . 1
C C22A 0.2646(4) 0.6604(3) 0.3618(3) 0.0457(13) Uani d . 1
H H22A 0.2109 0.6893 0.3241 0.069 Uiso calc R 1
H H22B 0.3275 0.7048 0.3756 0.069 Uiso calc R 1
H H22C 0.2429 0.6461 0.4190 0.069 Uiso calc R 1
C C23A 0.1827(4) 0.4977(3) 0.2886(3) 0.0502(14) Uani d . 1
H H23A 0.1294 0.5274 0.2512 0.075 Uiso calc R 1
H H23B 0.1617 0.4851 0.3466 0.075 Uiso calc R 1
H H23C 0.1930 0.4375 0.2556 0.075 Uiso calc R 1
C C24A 0.3691(4) 0.5217(3) 0.3717(3) 0.0461(13) Uani d . 1
H H24A 0.3477 0.5127 0.4303 0.069 Uiso calc R 1
H H24B 0.4331 0.5645 0.3826 0.069 Uiso calc R 1
H H24C 0.3795 0.4598 0.3419 0.069 Uiso calc R 1
C C25A 0.4097(3) 0.2082(3) 0.4191(3) 0.0285(10) Uani d . 1
C C26A 0.3079(3) 0.2515(3) 0.4249(3) 0.0389(11) Uani d . 1
H H26A 0.2885 0.2850 0.3709 0.058 Uiso calc R 1
H H26B 0.3174 0.2965 0.4804 0.058 Uiso calc R 1
H H26C 0.2539 0.2002 0.4270 0.058 Uiso calc R 1
C C27A 0.4468(4) 0.1702(3) 0.5141(3) 0.0396(12) Uani d . 1
H H27A 0.5095 0.1404 0.5121 0.059 Uiso calc R 1
H H27B 0.3936 0.1231 0.5264 0.059 Uiso calc R 1
H H27C 0.4603 0.2236 0.5628 0.059 Uiso calc R 1
C C28A 0.4928(3) 0.2884(3) 0.4073(3) 0.0309(10) Uani d . 1
H H28A 0.4711 0.3157 0.3500 0.046 Uiso calc R 1
H H28B 0.5573 0.2617 0.4057 0.046 Uiso calc R 1
H H28C 0.5022 0.3385 0.4589 0.046 Uiso calc R 1
Mn Mn1B 0.83334(4) 0.18866(4) 0.15141(4) 0.01899(16) Uani d . 1
Cl Cl1B 0.64003(7) 0.14689(6) 0.08462(6) 0.0245(2) Uani d . 1
O O1B 0.8253(2) 0.31322(17) 0.21049(16) 0.0249(6) Uani d . 1
O O2B 0.83043(19) 0.12841(17) 0.26015(16) 0.0214(6) Uani d . 1
O O3B 1.0116(2) 0.2132(2) 0.19280(19) 0.0402(8) Uani d . 1
H H1O3 1.0449 0.2199 0.1368 0.060 Uiso d R 1
N N1B 0.8598(2) 0.2431(2) 0.03600(19) 0.0209(7) Uani d . 1
N N2B 0.8582(2) 0.0659(2) 0.0806(2) 0.0197(7) Uani d . 1
C C1B 0.8462(3) 0.4012(3) 0.1851(3) 0.0222(9) Uani d . 1
C C2B 0.8448(3) 0.4853(3) 0.2486(2) 0.0217(9) Uani d . 1
C C3B 0.8641(3) 0.5759(3) 0.2182(3) 0.0279(10) Uani d . 1
H H3BA 0.8629 0.6309 0.2591 0.034 Uiso calc R 1
C C4B 0.8853(3) 0.5891(3) 0.1302(3) 0.0297(10) Uani d . 1
H H4BA 0.8967 0.6514 0.1126 0.036 Uiso calc R 1
C C5B 0.8889(3) 0.5093(3) 0.0698(3) 0.0270(9) Uani d . 1
H H5BA 0.9038 0.5171 0.0108 0.032 Uiso calc R 1
C C6B 0.8703(3) 0.4152(3) 0.0963(3) 0.0248(9) Uani d . 1
C C7B 0.8741(3) 0.3358(3) 0.0270(3) 0.0228(9) Uani d . 1
H H7BA 0.8884 0.3523 -0.0301 0.027 Uiso calc R 1
C C8B 0.8655(3) 0.1710(3) -0.0386(2) 0.0218(9) Uani d . 1
C C9B 0.8699(3) 0.1896(3) -0.1297(2) 0.0249(9) Uani d . 1
H H9BA 0.8695 0.2527 -0.1462 0.030 Uiso calc R 1
C C10B 0.8751(3) 0.1127(3) -0.1958(3) 0.0277(9) Uani d . 1
H H10B 0.8784 0.1244 -0.2570 0.033 Uiso calc R 1
C C11B 0.8753(3) 0.0185(3) -0.1711(3) 0.0269(9) Uani d . 1
H H11B 0.8788 -0.0326 -0.2158 0.032 Uiso calc R 1
C C12B 0.8703(3) 0.0002(3) -0.0815(3) 0.0260(9) Uani d . 1
H H12B 0.8705 -0.0632 -0.0656 0.031 Uiso calc R 1
C C13B 0.8650(3) 0.0761(3) -0.0138(2) 0.0215(8) Uani d . 1
C C14B 0.8714(3) -0.0154(3) 0.1169(3) 0.0234(9) Uani d . 1
H H14B 0.8847 -0.0674 0.0777 0.028 Uiso calc R 1
C C15B 0.8675(3) -0.0319(3) 0.2107(2) 0.0203(8) Uani d . 1
C C16B 0.8852(3) -0.1259(3) 0.2357(3) 0.0254(9) Uani d . 1
H H16B 0.8978 -0.1728 0.1906 0.030 Uiso calc R 1
C C17B 0.8843(3) -0.1491(3) 0.3238(3) 0.0284(10) Uani d . 1
H H17B 0.8978 -0.2107 0.3394 0.034 Uiso calc R 1
C C18B 0.8628(3) -0.0794(3) 0.3906(3) 0.0255(9) Uani d . 1
H H18B 0.8616 -0.0964 0.4506 0.031 Uiso calc R 1
C C19B 0.8432(3) 0.0140(3) 0.3720(2) 0.0204(8) Uani d . 1
C C20B 0.8468(3) 0.0393(3) 0.2798(2) 0.0194(8) Uani d . 1
C C21B 0.8251(3) 0.4751(3) 0.3487(3) 0.0272(9) Uani d . 1
C C22B 0.8269(4) 0.5748(3) 0.4038(3) 0.0345(11) Uani d . 1
H H22D 0.8943 0.6111 0.4094 0.052 Uiso calc R 1
H H22E 0.8128 0.5659 0.4651 0.052 Uiso calc R 1
H H22F 0.7746 0.6099 0.3716 0.052 Uiso calc R 1
C C23B 0.7180(3) 0.4184(3) 0.3464(3) 0.0389(11) Uani d . 1
H H23D 0.7068 0.4140 0.4092 0.058 Uiso calc R 1
H H23E 0.7155 0.3540 0.3153 0.058 Uiso calc R 1
H H23F 0.6645 0.4515 0.3134 0.058 Uiso calc R 1
C C24B 0.9116(4) 0.4233(3) 0.3996(3) 0.0334(10) Uani d . 1
H H24D 0.9777 0.4613 0.4031 0.050 Uiso calc R 1
H H24E 0.9118 0.3605 0.3663 0.050 Uiso calc R 1
H H24F 0.8997 0.4154 0.4617 0.050 Uiso calc R 1
C C25B 0.8180(3) 0.0874(3) 0.4473(2) 0.0252(9) Uani d . 1
C C26B 0.7086(3) 0.1171(3) 0.4154(3) 0.0377(11) Uani d . 1
H H26D 0.6577 0.0610 0.4087 0.057 Uiso calc R 1
H H26E 0.7055 0.1432 0.3565 0.057 Uiso calc R 1
H H26F 0.6943 0.1655 0.4612 0.057 Uiso calc R 1
C C27B 0.8188(3) 0.0454(3) 0.5401(3) 0.0343(10) Uani d . 1
H H27D 0.8874 0.0294 0.5635 0.051 Uiso calc R 1
H H27E 0.7699 -0.0124 0.5310 0.051 Uiso calc R 1
H H27F 0.7996 0.0926 0.5843 0.051 Uiso calc R 1
C C28B 0.9001(4) 0.1775(3) 0.4649(3) 0.0349(11) Uani d . 1
H H28D 0.9684 0.1576 0.4815 0.052 Uiso calc R 1
H H28E 0.8868 0.2213 0.5151 0.052 Uiso calc R 1
H H28F 0.8964 0.2099 0.4093 0.052 Uiso calc R 1
C C29B 1.0736(4) 0.2242(4) 0.2779(4) 0.0556(14) Uani d . 1
H H29D 1.1444 0.2187 0.2709 0.083 Uiso calc R 1
H H29E 1.0512 0.1745 0.3141 0.083 Uiso calc R 1
H H29F 1.0694 0.2871 0.3093 0.083 Uiso calc R 1

loop_
_atom_site_aniso_label
_atom_site_aniso_U_11
_atom_site_aniso_U_22
_atom_site_aniso_U_33
_atom_site_aniso_U_12
_atom_site_aniso_U_13
_atom_site_aniso_U_23
Mn1A 0.0292(4) 0.0130(3) 0.0194(3) 0.0058(2) 0.0105(3) 0.0002(2)
Cl1A 0.0274(6) 0.0307(5) 0.0277(5) 0.0065(4) 0.0099(4) 0.0058(4)
O1A 0.0405(17) 0.0142(13) 0.0208(14) 0.0083(12) 0.0123(12) 0.0027(10)
O2A 0.0324(16) 0.0143(13) 0.0245(14) 0.0098(11) 0.0134(12) 0.0053(10)
O1WA 0.0301(17) 0.0258(15) 0.0343(16) 0.0080(13) 0.0078(13) -0.0012(12)
N1A 0.0219(18) 0.0177(16) 0.0211(17) 0.0047(14) 0.0058(14) -0.0031(13)
N2A 0.0212(18) 0.0168(16) 0.0235(18) 0.0052(14) 0.0042(14) -0.0009(13)
C1A 0.025(2) 0.0156(19) 0.020(2) 0.0034(17) 0.0042(17) 0.0052(15)
C2A 0.030(2) 0.0141(19) 0.025(2) 0.0035(17) 0.0058(18) 0.0002(15)
C3A 0.030(2) 0.0161(19) 0.030(2) 0.0054(17) 0.0018(18) 0.0000(16)
C4A 0.026(2) 0.018(2) 0.033(2) 0.0007(17) 0.0018(19) 0.0044(17)
C5A 0.024(2) 0.021(2) 0.025(2) -0.0020(17) 0.0033(17) 0.0070(16)
C6A 0.021(2) 0.0137(18) 0.024(2) 0.0017(16) 0.0062(17) 0.0022(15)
C7A 0.020(2) 0.024(2) 0.021(2) 0.0033(17) 0.0069(17) 0.0048(16)
C8A 0.021(2) 0.024(2) 0.017(2) 0.0049(17) 0.0055(16) -0.0023(15)
C9A 0.028(2) 0.025(2) 0.026(2) 0.0044(18) 0.0079(18) -0.0030(17)
C10A 0.031(3) 0.039(2) 0.017(2) 0.006(2) 0.0059(18) -0.0020(17)
C11A 0.021(2) 0.034(2) 0.030(2) 0.0060(19) 0.0063(18) -0.0088(18)
C12A 0.025(2) 0.025(2) 0.025(2) 0.0049(18) 0.0060(18) -0.0009(17)
C13A 0.016(2) 0.023(2) 0.028(2) 0.0049(17) 0.0080(17) -0.0031(16)
C14A 0.022(2) 0.018(2) 0.028(2) 0.0051(17) 0.0056(18) -0.0066(16)
C15A 0.020(2) 0.0170(19) 0.031(2) 0.0039(16) 0.0075(18) -0.0004(16)
C16A 0.028(2) 0.0150(19) 0.032(2) 0.0043(17) 0.0058(18) -0.0043(16)
C17A 0.034(3) 0.0130(19) 0.038(3) 0.0083(18) 0.011(2) 0.0081(17)
C18A 0.028(2) 0.022(2) 0.029(2) 0.0087(18) 0.0106(18) 0.0116(17)
C19A 0.024(2) 0.020(2) 0.025(2) 0.0066(17) 0.0110(17) 0.0059(16)
C20A 0.022(2) 0.0182(19) 0.028(2) 0.0060(17) 0.0104(17) 0.0057(16)
C21A 0.059(3) 0.020(2) 0.025(2) 0.016(2) 0.017(2) -0.0006(17)
C22A 0.081(4) 0.029(2) 0.033(3) 0.021(2) 0.022(2) 0.0010(19)
C23A 0.075(4) 0.036(3) 0.054(3) 0.012(3) 0.046(3) 0.005(2)
C24A 0.090(4) 0.031(2) 0.020(2) 0.028(3) 0.007(2) 0.0015(18)
C25A 0.043(3) 0.025(2) 0.023(2) 0.0136(19) 0.0112(19) 0.0062(17)
C26A 0.053(3) 0.034(2) 0.040(3) 0.019(2) 0.029(2) 0.010(2)
C27A 0.071(4) 0.030(2) 0.026(2) 0.020(2) 0.020(2) 0.0065(18)
C28A 0.049(3) 0.022(2) 0.023(2) 0.011(2) 0.006(2) 0.0033(17)
Mn1B 0.0254(4) 0.0158(3) 0.0171(3) 0.0053(2) 0.0075(3) -0.0013(2)
Cl1B 0.0258(6) 0.0210(5) 0.0282(5) 0.0066(4) 0.0074(4) 0.0021(4)
O1B 0.0373(17) 0.0171(14) 0.0210(14) -0.0019(12) 0.0118(12) -0.0012(11)
O2B 0.0307(16) 0.0181(13) 0.0176(13) 0.0090(12) 0.0082(11) 0.0005(10)
O3B 0.0304(18) 0.069(2) 0.0187(16) -0.0024(16) 0.0036(13) 0.0001(14)
N1B 0.0265(19) 0.0211(17) 0.0161(16) 0.0058(14) 0.0076(14) -0.0028(13)
N2B 0.0194(18) 0.0207(17) 0.0191(17) 0.0041(14) 0.0047(14) -0.0015(13)
C1B 0.023(2) 0.019(2) 0.024(2) 0.0010(17) 0.0046(17) -0.0014(16)
C2B 0.027(2) 0.0153(19) 0.024(2) 0.0025(16) 0.0088(17) -0.0012(15)
C3B 0.037(3) 0.021(2) 0.024(2) 0.0052(19) 0.0039(19) -0.0040(17)
C4B 0.040(3) 0.016(2) 0.034(2) 0.0042(19) 0.007(2) 0.0080(17)
C5B 0.034(3) 0.026(2) 0.021(2) 0.0020(19) 0.0048(18) 0.0023(17)
C6B 0.027(2) 0.025(2) 0.020(2) -0.0010(18) 0.0014(18) -0.0003(16)
C7B 0.023(2) 0.026(2) 0.019(2) 0.0024(18) 0.0062(17) 0.0028(16)
C8B 0.021(2) 0.028(2) 0.018(2) 0.0062(17) 0.0077(17) -0.0015(16)
C9B 0.027(2) 0.029(2) 0.020(2) 0.0083(18) 0.0069(18) 0.0028(16)
C10B 0.025(2) 0.041(3) 0.018(2) 0.0084(19) 0.0049(18) -0.0017(17)
C11B 0.025(2) 0.033(2) 0.021(2) 0.0058(18) 0.0051(18) -0.0099(17)
C12B 0.026(2) 0.024(2) 0.028(2) 0.0072(18) 0.0059(18) -0.0048(17)
C13B 0.018(2) 0.028(2) 0.018(2) 0.0026(17) 0.0064(16) -0.0013(16)
C14B 0.021(2) 0.018(2) 0.031(2) 0.0064(17) 0.0071(18) -0.0023(16)
C15B 0.019(2) 0.0178(19) 0.025(2) 0.0032(16) 0.0065(17) -0.0003(16)
C16B 0.026(2) 0.017(2) 0.033(2) 0.0041(17) 0.0067(18) -0.0017(17)
C17B 0.030(3) 0.018(2) 0.038(3) 0.0049(18) 0.007(2) 0.0050(18)
C18B 0.027(2) 0.024(2) 0.027(2) 0.0041(18) 0.0073(18) 0.0035(17)
C19B 0.022(2) 0.022(2) 0.017(2) 0.0048(17) 0.0032(16) 0.0009(15)
C20B 0.018(2) 0.0187(19) 0.022(2) 0.0065(16) 0.0043(16) 0.0003(15)
C21B 0.040(3) 0.018(2) 0.023(2) 0.0020(18) 0.0077(19) -0.0047(16)
C22B 0.054(3) 0.023(2) 0.027(2) 0.004(2) 0.014(2) -0.0037(17)
C23B 0.045(3) 0.037(3) 0.036(3) -0.001(2) 0.021(2) -0.008(2)
C24B 0.052(3) 0.025(2) 0.023(2) 0.006(2) 0.007(2) -0.0022(17)
C25B 0.033(3) 0.027(2) 0.018(2) 0.0117(18) 0.0055(18) 0.0000(16)
C26B 0.045(3) 0.047(3) 0.028(2) 0.028(2) 0.012(2) 0.003(2)
C27B 0.047(3) 0.035(2) 0.024(2) 0.012(2) 0.010(2) 0.0031(18)
C28B 0.058(3) 0.022(2) 0.023(2) 0.010(2) 0.001(2) -0.0042(17)
C29B 0.049(3) 0.057(3) 0.063(4) 0.003(3) 0.021(3) -0.002(3)

loop_
_atom_type_symbol
_atom_type_description
_atom_type_scat_dispersion_real
_atom_type_scat_dispersion_imag
_atom_type_scat_source
C C 0.0033 0.0016 'International Tables Vol C Tables 4.2.6.8 and 6.1.1.4'
H H 0.0000 0.0000 'International Tables Vol C Tables 4.2.6.8 and 6.1.1.4'
N N 0.0061 0.0033 'International Tables Vol C Tables 4.2.6.8 and 6.1.1.4'
O O 0.0106 0.0060 'International Tables Vol C Tables 4.2.6.8 and 6.1.1.4'
Cl Cl 0.1484 0.1585 'International Tables Vol C Tables 4.2.6.8 and 6.1.1.4'
Mn Mn 0.3368 0.7283 'International Tables Vol C Tables 4.2.6.8 and 6.1.1.4'

loop_
_geom_angle_atom_site_label_1
_geom_angle_atom_site_label_2
_geom_angle_atom_site_label_3
_geom_angle
O1A Mn1A O2A 91.85(10)
O1A Mn1A N2A 171.88(12)
O2A Mn1A N2A 92.91(11)
O1A Mn1A N1A 92.10(11)
O2A Mn1A N1A 170.09(12)
N2A Mn1A N1A 82.19(12)
O1A Mn1A O1WA 90.91(10)
O2A Mn1A O1WA 86.48(10)
N2A Mn1A O1WA 82.82(11)
N1A Mn1A O1WA 84.37(11)
O1A Mn1A Cl1A 96.40(9)
O2A Mn1A Cl1A 99.22(8)
N2A Mn1A Cl1A 89.33(9)
N1A Mn1A Cl1A 89.37(9)
O1WA Mn1A Cl1A 170.55(7)
C1A O1A Mn1A 132.0(2)
C20A O2A Mn1A 130.3(2)
Mn1A O1WA H1WA 136.5
Mn1A O1WA H2WA 113.8
H1WA O1WA H2WA 107.7
C7A N1A C8A 121.9(3)
C7A N1A Mn1A 124.2(2)
C8A N1A Mn1A 113.8(2)
C14A N2A C13A 122.1(3)
C14A N2A Mn1A 124.2(2)
C13A N2A Mn1A 113.7(2)
O1A C1A C6A 121.0(3)
O1A C1A C2A 119.5(3)
C6A C1A C2A 119.5(3)
C3A C2A C1A 117.0(3)
C3A C2A C21A 122.2(3)
C1A C2A C21A 120.8(3)
C2A C3A C4A 123.9(4)
C2A C3A H3AA 118.0
C4A C3A H3AA 118.0
C5A C4A C3A 119.1(4)
C5A C4A H4AA 120.4
C3A C4A H4AA 120.4
C4A C5A C6A 120.7(3)
C4A C5A H5AA 119.6
C6A C5A H5AA 119.6
C5A C6A C1A 119.5(3)
C5A C6A C7A 116.9(3)
C1A C6A C7A 123.5(3)
N1A C7A C6A 126.6(3)
N1A C7A H7AA 116.7
C6A C7A H7AA 116.7
C9A C8A C13A 120.0(3)
C9A C8A N1A 125.4(3)
C13A C8A N1A 114.6(3)
C8A C9A C10A 119.7(4)
C8A C9A H9AA 120.2
C10A C9A H9AA 120.2
C9A C10A C11A 120.3(4)
C9A C10A H10A 119.9
C11A C10A H10A 119.9
C12A C11A C10A 120.8(4)
C12A C11A H11A 119.6
C10A C11A H11A 119.6
C11A C12A C13A 119.8(4)
C11A C12A H12A 120.1
C13A C12A H12A 120.1
C12A C13A C8A 119.4(3)
C12A C13A N2A 125.8(3)
C8A C13A N2A 114.9(3)
N2A C14A C15A 126.3(3)
N2A C14A H14A 116.9
C15A C14A H14A 116.9
C16A C15A C14A 116.9(3)
C16A C15A C20A 119.1(3)
C14A C15A C20A 124.0(3)
C17A C16A C15A 120.5(3)
C17A C16A H16A 119.7
C15A C16A H16A 119.7
C16A C17A C18A 119.3(3)
C16A C17A H17A 120.3
C18A C17A H17A 120.3
C19A C18A C17A 123.5(3)
C19A C18A H18A 118.3
C17A C18A H18A 118.3
C18A C19A C20A 116.9(3)
C18A C19A C25A 121.8(3)
C20A C19A C25A 121.2(3)
O2A C20A C19A 118.8(3)
O2A C20A C15A 121.1(3)
C19A C20A C15A 120.1(3)
C23A C21A C22A 107.6(4)
C23A C21A C2A 109.5(3)
C22A C21A C2A 111.7(3)
C23A C21A C24A 110.1(4)
C22A C21A C24A 107.7(3)
C2A C21A C24A 110.2(3)
C21A C22A H22A 109.5
C21A C22A H22B 109.5
H22A C22A H22B 109.5
C21A C22A H22C 109.5
H22A C22A H22C 109.5
H22B C22A H22C 109.5
C21A C23A H23A 109.5
C21A C23A H23B 109.5
H23A C23A H23B 109.5
C21A C23A H23C 109.5
H23A C23A H23C 109.5
H23B C23A H23C 109.5
C21A C24A H24A 109.5
C21A C24A H24B 109.5
H24A C24A H24B 109.5
C21A C24A H24C 109.5
H24A C24A H24C 109.5
H24B C24A H24C 109.5
C28A C25A C26A 109.4(3)
C28A C25A C19A 109.7(3)
C26A C25A C19A 111.8(3)
C28A C25A C27A 107.0(3)
C26A C25A C27A 107.3(3)
C19A C25A C27A 111.5(3)
C25A C26A H26A 109.5
C25A C26A H26B 109.5
H26A C26A H26B 109.5
C25A C26A H26C 109.5
H26A C26A H26C 109.5
H26B C26A H26C 109.5
C25A C27A H27A 109.5
C25A C27A H27B 109.5
H27A C27A H27B 109.5
C25A C27A H27C 109.5
H27A C27A H27C 109.5
H27B C27A H27C 109.5
C25A C28A H28A 109.5
C25A C28A H28B 109.5
H28A C28A H28B 109.5
C25A C28A H28C 109.5
H28A C28A H28C 109.5
H28B C28A H28C 109.5
O2B Mn1B O1B 93.60(10)
O2B Mn1B N1B 170.00(11)
O1B Mn1B N1B 91.79(11)
O2B Mn1B N2B 92.16(11)
O1B Mn1B N2B 171.75(11)
N1B Mn1B N2B 81.67(12)
O2B Mn1B O3B 88.18(11)
O1B Mn1B O3B 89.86(11)
N1B Mn1B O3B 83.42(11)
N2B Mn1B O3B 84.42(11)
O2B Mn1B Cl1B 95.77(8)
O1B Mn1B Cl1B 97.12(9)
N1B Mn1B Cl1B 91.90(9)
N2B Mn1B Cl1B 88.18(9)
O3B Mn1B Cl1B 171.74(8)
C1B O1B Mn1B 131.2(2)
C20B O2B Mn1B 131.5(2)
C29B O3B Mn1B 130.4(3)
C29B O3B H1O3 118.3
Mn1B O3B H1O3 111.2
C7B N1B C8B 121.3(3)
C7B N1B Mn1B 124.7(2)
C8B N1B Mn1B 114.0(2)
C14B N2B C13B 122.2(3)
C14B N2B Mn1B 124.5(2)
C13B N2B Mn1B 113.3(2)
O1B C1B C6B 122.1(3)
O1B C1B C2B 119.7(3)
C6B C1B C2B 118.2(3)
C3B C2B C1B 117.8(3)
C3B C2B C21B 121.4(3)
C1B C2B C21B 120.8(3)
C4B C3B C2B 123.7(3)
C4B C3B H3BA 118.2
C2B C3B H3BA 118.2
C5B C4B C3B 118.9(4)
C5B C4B H4BA 120.5
C3B C4B H4BA 120.5
C4B C5B C6B 120.3(4)
C4B C5B H5BA 119.8
C6B C5B H5BA 119.8
C5B C6B C1B 121.1(3)
C5B C6B C7B 116.0(3)
C1B C6B C7B 122.9(3)
N1B C7B C6B 126.8(3)
N1B C7B H7BA 116.6
C6B C7B H7BA 116.6
C9B C8B C13B 120.6(3)
C9B C8B N1B 125.0(3)
C13B C8B N1B 114.5(3)
C10B C9B C8B 119.2(4)
C10B C9B H9BA 120.4
C8B C9B H9BA 120.4
C9B C10B C11B 120.3(3)
C9B C10B H10B 119.9
C11B C10B H10B 119.9
C12B C11B C10B 120.5(3)
C12B C11B H11B 119.8
C10B C11B H11B 119.8
C11B C12B C13B 120.4(4)
C11B C12B H12B 119.8
C13B C12B H12B 119.8
C12B C13B C8B 119.1(3)
C12B C13B N2B 125.4(3)
C8B C13B N2B 115.5(3)
N2B C14B C15B 126.1(3)
N2B C14B H14B 117.0
C15B C14B H14B 117.0
C16B C15B C14B 116.7(3)
C16B C15B C20B 119.0(3)
C14B C15B C20B 124.3(3)
C17B C16B C15B 121.5(3)
C17B C16B H16B 119.3
C15B C16B H16B 119.3
C16B C17B C18B 119.2(4)
C16B C17B H17B 120.4
C18B C17B H17B 120.4
C19B C18B C17B 123.2(3)
C19B C18B H18B 118.4
C17B C18B H18B 118.4
C18B C19B C20B 117.6(3)
C18B C19B C25B 121.3(3)
C20B C19B C25B 121.1(3)
O2B C20B C15B 121.3(3)
O2B C20B C19B 119.2(3)
C15B C20B C19B 119.5(3)
C24B C21B C22B 108.1(3)
C24B C21B C23B 110.6(3)
C22B C21B C23B 107.3(3)
C24B C21B C2B 108.5(3)
C22B C21B C2B 111.6(3)
C23B C21B C2B 110.9(3)
C21B C22B H22D 109.5
C21B C22B H22E 109.5
H22D C22B H22E 109.5
C21B C22B H22F 109.5
H22D C22B H22F 109.5
H22E C22B H22F 109.5
C21B C23B H23D 109.5
C21B C23B H23E 109.5
H23D C23B H23E 109.5
C21B C23B H23F 109.5
H23D C23B H23F 109.5
H23E C23B H23F 109.5
C21B C24B H24D 109.5
C21B C24B H24E 109.5
H24D C24B H24E 109.5
C21B C24B H24F 109.5
H24D C24B H24F 109.5
H24E C24B H24F 109.5
C27B C25B C19B 112.2(3)
C27B C25B C26B 107.5(3)
C19B C25B C26B 109.5(3)
C27B C25B C28B 107.4(3)
C19B C25B C28B 109.8(3)
C26B C25B C28B 110.3(3)
C25B C26B H26D 109.5
C25B C26B H26E 109.5
H26D C26B H26E 109.5
C25B C26B H26F 109.5
H26D C26B H26F 109.5
H26E C26B H26F 109.5
C25B C27B H27D 109.5
C25B C27B H27E 109.5
H27D C27B H27E 109.5
C25B C27B H27F 109.5
H27D C27B H27F 109.5
H27E C27B H27F 109.5
C25B C28B H28D 109.5
C25B C28B H28E 109.5
H28D C28B H28E 109.5
C25B C28B H28F 109.5
H28D C28B H28F 109.5
H28E C28B H28F 109.5
O3B C29B H29D 109.5
O3B C29B H29E 109.5
H29D C29B H29E 109.5
O3B C29B H29F 109.5
H29D C29B H29F 109.5
H29E C29B H29F 109.5

loop_
_geom_bond_atom_site_label_1
_geom_bond_atom_site_label_2
_geom_bond_distance
Mn1A O1A 1.863(2)
Mn1A O2A 1.874(2)
Mn1A N2A 1.979(3)
Mn1A N1A 1.981(3)
Mn1A O1WA 2.402(3)
Mn1A Cl1A 2.5420(12)
O1A C1A 1.325(4)
O2A C20A 1.327(4)
O1WA H1WA 0.8500
O1WA H2WA 0.8500
N1A C7A 1.303(4)
N1A C8A 1.421(4)
N2A C14A 1.306(4)
N2A C13A 1.425(5)
C1A C6A 1.418(5)
C1A C2A 1.423(5)
C2A C3A 1.383(5)
C2A C21A 1.531(5)
C3A C4A 1.384(5)
C3A H3AA 0.9300
C4A C5A 1.355(5)
C4A H4AA 0.9300
C5A C6A 1.414(5)
C5A H5AA 0.9300
C6A C7A 1.429(5)
C7A H7AA 0.9300
C8A C9A 1.380(5)
C8A C13A 1.412(5)
C9A C10A 1.384(5)
C9A H9AA 0.9300
C10A C11A 1.385(6)
C10A H10A 0.9300
C11A C12A 1.370(5)
C11A H11A 0.9300
C12A C13A 1.391(5)
C12A H12A 0.9300
C14A C15A 1.426(5)
C14A H14A 0.9300
C15A C16A 1.414(5)
C15A C20A 1.428(5)
C16A C17A 1.361(5)
C16A H16A 0.9300
C17A C18A 1.405(5)
C17A H17A 0.9300
C18A C19A 1.382(5)
C18A H18A 0.9300
C19A C20A 1.421(5)
C19A C25A 1.540(5)
C21A C23A 1.528(6)
C21A C22A 1.528(5)
C21A C24A 1.532(6)
C22A H22A 0.9600
C22A H22B 0.9600
C22A H22C 0.9600
C23A H23A 0.9600
C23A H23B 0.9600
C23A H23C 0.9600
C24A H24A 0.9600
C24A H24B 0.9600
C24A H24C 0.9600
C25A C28A 1.522(5)
C25A C26A 1.528(5)
C25A C27A 1.545(5)
C26A H26A 0.9600
C26A H26B 0.9600
C26A H26C 0.9600
C27A H27A 0.9600
C27A H27B 0.9600
C27A H27C 0.9600
C28A H28A 0.9600
C28A H28B 0.9600
C28A H28C 0.9600
Mn1B O2B 1.865(2)
Mn1B O1B 1.882(2)
Mn1B N1B 1.978(3)
Mn1B N2B 1.997(3)
Mn1B O3B 2.293(3)
Mn1B Cl1B 2.5416(11)
O1B C1B 1.325(4)
O2B C20B 1.325(4)
O3B C29B 1.349(5)
O3B H1O3 0.9992
N1B C7B 1.305(5)
N1B C8B 1.429(4)
N2B C14B 1.303(4)
N2B C13B 1.416(4)
C1B C6B 1.412(5)
C1B C2B 1.429(5)
C2B C3B 1.385(5)
C2B C21B 1.544(5)
C3B C4B 1.385(5)
C3B H3BA 0.9300
C4B C5B 1.361(5)
C4B H4BA 0.9300
C5B C6B 1.406(5)
C5B H5BA 0.9300
C6B C7B 1.439(5)
C7B H7BA 0.9300
C8B C9B 1.388(5)
C8B C13B 1.398(5)
C9B C10B 1.388(5)
C9B H9BA 0.9300
C10B C11B 1.389(5)
C10B H10B 0.9300
C11B C12B 1.367(5)
C11B H11B 0.9300
C12B C13B 1.394(5)
C12B H12B 0.9300
C14B C15B 1.418(5)
C14B H14B 0.9300
C15B C16B 1.416(5)
C15B C20B 1.427(5)
C16B C17B 1.356(5)
C16B H16B 0.9300
C17B C18B 1.395(5)
C17B H17B 0.9300
C18B C19B 1.387(5)
C18B H18B 0.9300
C19B C20B 1.430(5)
C19B C25B 1.531(5)
C21B C24B 1.524(6)
C21B C22B 1.533(5)
C21B C23B 1.535(6)
C22B H22D 0.9600
C22B H22E 0.9600
C22B H22F 0.9600
C23B H23D 0.9600
C23B H23E 0.9600
C23B H23F 0.9600
C24B H24D 0.9600
C24B H24E 0.9600
C24B H24F 0.9600
C25B C27B 1.522(5)
C25B C26B 1.537(5)
C25B C28B 1.540(6)
C26B H26D 0.9600
C26B H26E 0.9600
C26B H26F 0.9600
C27B H27D 0.9600
C27B H27E 0.9600
C27B H27F 0.9600
C28B H28D 0.9600
C28B H28E 0.9600
C28B H28F 0.9600
C29B H29D 0.9600
C29B H29E 0.9600
C29B H29F 0.9600

loop_
_geom_hbond_atom_site_label_D
_geom_hbond_atom_site_label_H
_geom_hbond_atom_site_label_A
_geom_hbond_site_symmetry_A
_geom_hbond_distance_DH
_geom_hbond_distance_HA
_geom_hbond_distance_DA
_geom_hbond_angle_DHA
_geom_hbond_publ_flag
O1WA H2WA Cl1B 1_555 0.85 2.2806 3.113(3) 167 y
O3B H1O3 Cl1A 1_655 1.00 2.0564 3.026(3) 163 y
C5A H5AA O1WA 2_665 0.93 2.5468 3.463(5) 169 y
C4B H4BA Cl1A 2_665 0.93 2.7918 3.528(4) 137 y
C12B H12B Cl1A 2_655 0.93 2.7262 3.646(4) 170 y
C23A H23C O1A 1_555 0.96 2.3366 2.984(6) 124 y
C23B H23E O1B 1_555 0.96 2.3462 2.983(5) 123 y
C24A H24C O1A 1_555 0.96 2.3423 2.975(5) 123 y
C24B H24E O1B 1_555 0.96 2.3633 3.010(5) 124 y
C26A H26A O2A 1_555 0.96 2.4523 3.041(5) 119 y
C26B H26E O2B 1_555 0.96 2.3493 2.998(5) 124 y
C28A H28A O2A 1_555 0.96 2.3374 2.977(5) 124 y
C28B H28F O2B 1_555 0.96 2.3417 2.968(5) 122 y
C14B H14B Cg1 2_755 0.93 3.2322 3.690(4) 113 y

loop_
_geom_torsion_atom_site_label_1
_geom_torsion_atom_site_label_2
_geom_torsion_atom_site_label_3
_geom_torsion_atom_site_label_4
_geom_torsion
O2A Mn1A O1A C1A 171.6(3)
N1A Mn1A O1A C1A 0.7(3)
O1WA Mn1A O1A C1A 85.1(3)
Cl1A Mn1A O1A C1A -88.9(3)
O1A Mn1A O2A C20A -165.3(3)
N2A Mn1A O2A C20A 8.2(3)
O1WA Mn1A O2A C20A -74.5(3)
Cl1A Mn1A O2A C20A 98.0(3)
O1A Mn1A N1A C7A 5.4(3)
N2A Mn1A N1A C7A -168.8(3)
O1WA Mn1A N1A C7A -85.3(3)
Cl1A Mn1A N1A C7A 101.8(3)
O1A Mn1A N1A C8A -177.4(2)
N2A Mn1A N1A C8A 8.4(2)
O1WA Mn1A N1A C8A 91.9(2)
Cl1A Mn1A N1A C8A -81.0(2)
O2A Mn1A N2A C14A 1.6(3)
N1A Mn1A N2A C14A 172.9(3)
O1WA Mn1A N2A C14A 87.7(3)
Cl1A Mn1A N2A C14A -97.6(3)
O2A Mn1A N2A C13A -178.6(2)
N1A Mn1A N2A C13A -7.2(2)
O1WA Mn1A N2A C13A -92.5(2)
Cl1A Mn1A N2A C13A 82.2(2)
Mn1A O1A C1A C6A -6.9(5)
Mn1A O1A C1A C2A 173.2(3)
O1A C1A C2A C3A 174.9(3)
C6A C1A C2A C3A -5.0(5)
O1A C1A C2A C21A -5.1(6)
C6A C1A C2A C21A 175.0(4)
C1A C2A C3A C4A 2.9(6)
C21A C2A C3A C4A -177.1(4)
C2A C3A C4A C5A 0.2(6)
C3A C4A C5A C6A -1.3(6)
C4A C5A C6A C1A -0.8(6)
C4A C5A C6A C7A 175.7(3)
O1A C1A C6A C5A -175.8(3)
C2A C1A C6A C5A 4.0(5)
O1A C1A C6A C7A 7.9(6)
C2A C1A C6A C7A -172.2(4)
C8A N1A C7A C6A 177.3(3)
Mn1A N1A C7A C6A -5.7(5)
C5A C6A C7A N1A -177.8(4)
C1A C6A C7A N1A -1.4(6)
C7A N1A C8A C9A -10.7(6)
Mn1A N1A C8A C9A 172.0(3)
C7A N1A C8A C13A 169.2(3)
Mn1A N1A C8A C13A -8.1(4)
C13A C8A C9A C10A -1.0(6)
N1A C8A C9A C10A 178.8(4)
C8A C9A C10A C11A 0.1(6)
C9A C10A C11A C12A 0.7(6)
C10A C11A C12A C13A -0.4(6)
C11A C12A C13A C8A -0.6(5)
C11A C12A C13A N2A 178.6(3)
C9A C8A C13A C12A 1.3(5)
N1A C8A C13A C12A -178.6(3)
C9A C8A C13A N2A -178.0(3)
N1A C8A C13A N2A 2.1(5)
C14A N2A C13A C12A 5.4(6)
Mn1A N2A C13A C12A -174.4(3)
C14A N2A C13A C8A -175.3(3)
Mn1A N2A C13A C8A 4.9(4)
C13A N2A C14A C15A 175.1(3)
Mn1A N2A C14A C15A -5.1(5)
N2A C14A C15A C16A -177.7(4)
N2A C14A C15A C20A 0.0(6)
C14A C15A C16A C17A 175.7(4)
C20A C15A C16A C17A -2.1(6)
C15A C16A C17A C18A -3.2(6)
C16A C17A C18A C19A 2.7(6)
C17A C18A C19A C20A 3.0(6)
C17A C18A C19A C25A -172.9(4)
Mn1A O2A C20A C19A 165.3(3)
Mn1A O2A C20A C15A -14.3(5)
C18A C19A C20A O2A 172.2(3)
C25A C19A C20A O2A -11.8(5)
C18A C19A C20A C15A -8.2(5)
C25A C19A C20A C15A 167.7(3)
C16A C15A C20A O2A -172.5(3)
C14A C15A C20A O2A 9.8(6)
C16A C15A C20A C19A 7.9(5)
C14A C15A C20A C19A -169.7(3)
C3A C2A C21A C23A 121.2(4)
C1A C2A C21A C23A -58.8(5)
C3A C2A C21A C22A 2.1(6)
C1A C2A C21A C22A -177.9(4)
C3A C2A C21A C24A -117.5(4)
C1A C2A C21A C24A 62.5(5)
C18A C19A C25A C28A 121.5(4)
C20A C19A C25A C28A -54.2(5)
C18A C19A C25A C26A -117.0(4)
C20A C19A C25A C26A 67.3(5)
C18A C19A C25A C27A 3.1(5)
C20A C19A C25A C27A -172.6(3)
O2B Mn1B O1B C1B 162.8(3)
N1B Mn1B O1B C1B -8.8(3)
O3B Mn1B O1B C1B 74.6(3)
Cl1B Mn1B O1B C1B -100.9(3)
O1B Mn1B O2B C20B -169.9(3)
N1B Mn1B O2B C20B -47.5(8)
N2B Mn1B O2B C20B 4.1(3)
O3B Mn1B O2B C20B -80.2(3)
Cl1B Mn1B O2B C20B 92.5(3)
O2B Mn1B O3B C29B -28.2(4)
O1B Mn1B O3B C29B 65.4(4)
N1B Mn1B O3B C29B 157.3(4)
N2B Mn1B O3B C29B -120.5(4)
O2B Mn1B N1B C7B -116.6(6)
O1B Mn1B N1B C7B 6.0(3)
N2B Mn1B N1B C7B -168.9(3)
O3B Mn1B N1B C7B -83.6(3)
Cl1B Mn1B N1B C7B 103.2(3)
O2B Mn1B N1B C8B 61.4(8)
O1B Mn1B N1B C8B -176.0(3)
N2B Mn1B N1B C8B 9.1(2)
O3B Mn1B N1B C8B 94.4(3)
Cl1B Mn1B N1B C8B -78.8(2)
O2B Mn1B N2B C14B -3.6(3)
N1B Mn1B N2B C14B 168.5(3)
O3B Mn1B N2B C14B 84.3(3)
Cl1B Mn1B N2B C14B -99.3(3)
O2B Mn1B N2B C13B 179.1(2)
N1B Mn1B N2B C13B -8.8(2)
O3B Mn1B N2B C13B -93.0(2)
Cl1B Mn1B N2B C13B 83.3(2)
Mn1B O1B C1B C6B 7.2(6)
Mn1B O1B C1B C2B -172.8(3)
O1B C1B C2B C3B -178.1(3)
C6B C1B C2B C3B 1.9(6)
O1B C1B C2B C21B 3.4(6)
C6B C1B C2B C21B -176.6(3)
C1B C2B C3B C4B -0.4(6)
C21B C2B C3B C4B 178.1(4)
C2B C3B C4B C5B -0.9(6)
C3B C4B C5B C6B 0.8(6)
C4B C5B C6B C1B 0.7(6)
C4B C5B C6B C7B 179.0(4)
O1B C1B C6B C5B 177.9(4)
C2B C1B C6B C5B -2.1(6)
O1B C1B C6B C7B -0.2(6)
C2B C1B C6B C7B 179.9(4)
C8B N1B C7B C6B 179.9(4)
Mn1B N1B C7B C6B -2.3(6)
C5B C6B C7B N1B 179.8(4)
C1B C6B C7B N1B -2.1(6)
C7B N1B C8B C9B -10.6(6)
Mn1B N1B C8B C9B 171.3(3)
C7B N1B C8B C13B 170.3(3)
Mn1B N1B C8B C13B -7.8(4)
C13B C8B C9B C10B -0.8(6)
N1B C8B C9B C10B -179.8(4)
C8B C9B C10B C11B 0.3(6)
C9B C10B C11B C12B 0.1(6)
C10B C11B C12B C13B 0.0(6)
C11B C12B C13B C8B -0.5(6)
C11B C12B C13B N2B 179.2(3)
C9B C8B C13B C12B 0.8(6)
N1B C8B C13B C12B 180.0(3)
C9B C8B C13B N2B -178.8(3)
N1B C8B C13B N2B 0.4(5)
C14B N2B C13B C12B 10.1(6)
Mn1B N2B C13B C12B -172.5(3)
C14B N2B C13B C8B -170.3(3)
Mn1B N2B C13B C8B 7.1(4)
C13B N2B C14B C15B 179.1(3)
Mn1B N2B C14B C15B 2.0(5)
N2B C14B C15B C16B -179.4(4)
N2B C14B C15B C20B 0.8(6)
C14B C15B C16B C17B 179.3(4)
C20B C15B C16B C17B -0.8(6)
C15B C16B C17B C18B 1.6(6)
C16B C17B C18B C19B -0.8(6)
C17B C18B C19B C20B -0.8(6)
C17B C18B C19B C25B 178.9(4)
Mn1B O2B C20B C15B -2.8(5)
Mn1B O2B C20B C19B 177.6(2)
C16B C15B C20B O2B 179.5(3)
C14B C15B C20B O2B -0.6(6)
C16B C15B C20B C19B -0.8(5)
C14B C15B C20B C19B 179.1(3)
C18B C19B C20B O2B -178.8(3)
C25B C19B C20B O2B 1.5(5)
C18B C19B C20B C15B 1.6(5)
C25B C19B C20B C15B -178.1(3)
C3B C2B C21B C24B -117.2(4)
C1B C2B C21B C24B 61.2(5)
C3B C2B C21B C22B 1.7(5)
C1B C2B C21B C22B -179.9(4)
C3B C2B C21B C23B 121.2(4)
C1B C2B C21B C23B -60.4(5)
C18B C19B C25B C27B 0.6(5)
C20B C19B C25B C27B -179.8(3)
C18B C19B C25B C26B -118.8(4)
C20B C19B C25B C26B 60.9(5)
C18B C19B C25B C28B 119.9(4)
C20B C19B C25B C28B -60.4(4)
